data_7058185
loop_
_publ_author_name
'Vos\'ahlo, Petr'
'Schulz, Ji\<r\'i'
'\<Skoch, Karel'
'C\'isa\<rov\'a, Ivana'
'\<St\<epni\<cka, Petr'

_publ_section_title
;
 Synthesis and characterisation of palladium(ii) complexes with hybrid
 phosphinoferrocene ligands bearing additional O-donor substituents
;
_journal_issue 11
_journal_name_full 'New Journal of Chemistry'
_journal_page_first 4463
_journal_paper_doi 10.1039/C9NJ00298G
_journal_volume 43
_journal_year 2019
_chemical_formula_moiety 'C24 H21 Fe O P'
_chemical_formula_sum 'C24 H21 Fe O P'
_chemical_formula_weight 412.23
_space_group_crystal_system monoclinic
_space_group_IT_number 14
_space_group_name_Hall '-P 2ybc'
_space_group_name_H-M_alt 'P 1 21/c 1'
_symmetry_space_group_name_Hall '-P 2ybc'
_symmetry_space_group_name_H-M 'P 1 21/c 1'
_atom_sites_solution_hydrogens geom
_atom_sites_solution_primary direct
_atom_sites_solution_secondary difmap
_audit_creation_method SHELXL-2014/7
_audit_update_record
;
2018-11-29 deposited with the CCDC.    2019-02-19 downloaded from the CCDC.
;
_cell_angle_alpha 90
_cell_angle_beta 95.3880(10)
_cell_angle_gamma 90
_cell_formula_units_Z 4
_cell_length_a 8.2802(3)
_cell_length_b 16.2564(6)
_cell_length_c 14.4338(5)
_cell_measurement_reflns_used 9040
_cell_measurement_temperature 150(2)
_cell_measurement_theta_max 27.56
_cell_measurement_theta_min 2.47
_cell_volume 1934.30(12)
_computing_cell_refinement 'Bruker SAINT'
_computing_data_collection 'Bruker APEX2'
_computing_data_reduction 'Bruker SAINT'
_computing_molecular_graphics 'PLATON (Spek, 2003)'
_computing_publication_material 'PLATON (Spek, 2003)'
_computing_structure_refinement 'SHELXL-2014 (Sheldrick, 2014)'
_computing_structure_solution 'SHELXS-97 (Sheldrick, 2008)'
_diffrn_ambient_temperature 150(2)
_diffrn_measured_fraction_theta_full 0.999
_diffrn_measured_fraction_theta_max 0.998
_diffrn_measurement_device_type 'Bruker APEX-II CCD'
_diffrn_measurement_method '\f and \w scans'
_diffrn_radiation_monochromator graphite
_diffrn_radiation_source 'fine-focus sealed tube'
_diffrn_radiation_type MoK\a
_diffrn_radiation_wavelength 0.71073
_diffrn_reflns_av_R_equivalents 0.0197
_diffrn_reflns_av_unetI/netI 0.0196
_diffrn_reflns_Laue_measured_fraction_full 0.999
_diffrn_reflns_Laue_measured_fraction_max 0.998
_diffrn_reflns_limit_h_max 10
_diffrn_reflns_limit_h_min -10
_diffrn_reflns_limit_k_max 21
_diffrn_reflns_limit_k_min -20
_diffrn_reflns_limit_l_max 18
_diffrn_reflns_limit_l_min -16
_diffrn_reflns_number 15957
_diffrn_reflns_point_group_measured_fraction_full 0.999
_diffrn_reflns_point_group_measured_fraction_max 0.998
_diffrn_reflns_theta_full 25.242
_diffrn_reflns_theta_max 27.498
_diffrn_reflns_theta_min 1.891
_exptl_absorpt_coefficient_mu 0.873
_exptl_absorpt_correction_type multi-scan
_exptl_absorpt_process_details 'SADABS V2012/1 (Bruker AXS Inc.)'
_exptl_crystal_colour orange-red
_exptl_crystal_density_diffrn 1.416
_exptl_crystal_description prism
_exptl_crystal_F_000 856
_exptl_crystal_size_max 0.43
_exptl_crystal_size_mid 0.30
_exptl_crystal_size_min 0.23
_exptl_transmission_factor_max 0.82
_exptl_transmission_factor_min 0.71
_refine_diff_density_max 0.400
_refine_diff_density_min -0.240
_refine_diff_density_rms 0.049
_refine_ls_extinction_method none
_refine_ls_goodness_of_fit_ref 1.043
_refine_ls_hydrogen_treatment constr
_refine_ls_matrix_type full
_refine_ls_number_parameters 245
_refine_ls_number_reflns 4437
_refine_ls_number_restraints 0
_refine_ls_restrained_S_all 1.043
_refine_ls_R_factor_all 0.0305
_refine_ls_R_factor_gt 0.0262
_refine_ls_shift/su_max 0.001
_refine_ls_shift/su_mean 0.000
_refine_ls_structure_factor_coef Fsqd
_refine_ls_weighting_details 'w=1/[\s^2^(Fo^2^)+(0.0312P)^2^+0.9328P] where P=(Fo^2^+2Fc^2^)/3'
_refine_ls_weighting_scheme calc
_refine_ls_wR_factor_gt 0.0647
_refine_ls_wR_factor_ref 0.0671
_reflns_Friedel_coverage 0.000
_reflns_number_gt 3982
_reflns_number_total 4437
_reflns_threshold_expression 'I > 2\s(I)'
_cod_data_source_file c9nj00298g3.cif
_cod_data_source_block pv6
_cod_depositor_comments 'Adding full bibliography for 7058185--7058194.cif.'
_cod_database_code 7058185
_shelx_shelxl_version_number 2014/7
_shelx_space_group_comment
;
The symmetry employed for this shelxl refinement is uniquely defined
by the following loop, which should always be used as a source of
symmetry information in preference to the above space-group names.
They are only intended as comments.
;
_shelx_estimated_absorpt_t_min 0.705
_shelx_estimated_absorpt_t_max 0.824

loop_
_space_group_symop_operation_xyz
'x, y, z'
'-x, y+1/2, -z+1/2'
'-x, -y, -z'
'x, -y-1/2, z-1/2'

loop_
_atom_site_label
_atom_site_type_symbol
_atom_site_fract_x
_atom_site_fract_y
_atom_site_fract_z
_atom_site_U_iso_or_equiv
_atom_site_adp_type
_atom_site_occupancy
_atom_site_site_symmetry_order
_atom_site_calc_flag
_atom_site_refinement_flags_posn
_atom_site_refinement_flags_adp
Fe Fe 0.71054(2) 0.15598(2) 0.86332(2) 0.01733(7) Uani 1 1 d . .
P P 0.37146(4) 0.27908(2) 0.84568(2) 0.01637(8) Uani 1 1 d . .
O O 1.09379(13) 0.02678(8) 0.90470(8) 0.0332(3) Uani 1 1 d . .
C1 C 0.87998(17) 0.08449(9) 0.80907(10) 0.0207(3) Uani 1 1 d . .
C2 C 0.93418(19) 0.16812(10) 0.81508(12) 0.0278(3) Uani 1 1 d . .
H2 H 1.0301 0.1876 0.8495 0.033 Uiso 1 1 calc R U
C3 C 0.8195(2) 0.21668(11) 0.76063(12) 0.0318(4) Uani 1 1 d . .
H3 H 0.8252 0.2745 0.7523 0.038 Uiso 1 1 calc R U
C4 C 0.6947(2) 0.16456(10) 0.72058(11) 0.0286(4) Uani 1 1 d . .
H4 H 0.6030 0.1816 0.6807 0.034 Uiso 1 1 calc R U
C5 C 0.72980(18) 0.08279(10) 0.75009(9) 0.0226(3) Uani 1 1 d . .
H5 H 0.6659 0.0355 0.7339 0.027 Uiso 1 1 calc R U
C6 C 0.51794(16) 0.21513(8) 0.91287(9) 0.0169(3) Uani 1 1 d . .
C7 C 0.50108(18) 0.12763(9) 0.92122(10) 0.0213(3) Uani 1 1 d . .
H7 H 0.4138 0.0954 0.8934 0.026 Uiso 1 1 calc R U
C8 C 0.6371(2) 0.09760(10) 0.97809(10) 0.0265(3) Uani 1 1 d . .
H8 H 0.6566 0.0418 0.9950 0.032 Uiso 1 1 calc R U
C9 C 0.7391(2) 0.16514(10) 1.00545(10) 0.0274(3) Uani 1 1 d . .
H9 H 0.8388 0.1623 1.0437 0.033 Uiso 1 1 calc R U
C10 C 0.66639(18) 0.23773(9) 0.96573(10) 0.0215(3) Uani 1 1 d . .
H10 H 0.7089 0.2919 0.9730 0.026 Uiso 1 1 calc R U
C11 C 0.96003(18) 0.01672(10) 0.86313(10) 0.0238(3) Uani 1 1 d . .
C12 C 0.24521(16) 0.31297(8) 0.93639(9) 0.0166(3) Uani 1 1 d . .
C13 C 0.12218(18) 0.36978(10) 0.91145(10) 0.0232(3) Uani 1 1 d . .
H13 H 0.1122 0.3926 0.8506 0.028 Uiso 1 1 calc R U
C14 C 0.01428(18) 0.39324(10) 0.97466(11) 0.0276(3) Uani 1 1 d . .
H14 H -0.0682 0.4323 0.9570 0.033 Uiso 1 1 calc R U
C15 C 0.02625(19) 0.36002(10) 1.06304(11) 0.0276(3) Uani 1 1 d . .
H15 H -0.0482 0.3759 1.1060 0.033 Uiso 1 1 calc R U
C16 C 0.1468(2) 0.30362(10) 1.08879(11) 0.0273(3) Uani 1 1 d . .
H16 H 0.1554 0.2808 1.1496 0.033 Uiso 1 1 calc R U
C17 C 0.25589(18) 0.28013(9) 1.02585(10) 0.0224(3) Uani 1 1 d . .
H17 H 0.3385 0.2413 1.0442 0.027 Uiso 1 1 calc R U
C18 C 0.49389(16) 0.37092(8) 0.82839(9) 0.0165(3) Uani 1 1 d . .
C19 C 0.54982(18) 0.38127(9) 0.74079(9) 0.0199(3) Uani 1 1 d . .
H19 H 0.5186 0.3431 0.6926 0.024 Uiso 1 1 calc R U
C20 C 0.65045(19) 0.44669(9) 0.72339(10) 0.0236(3) Uani 1 1 d . .
H20 H 0.6895 0.4523 0.6639 0.028 Uiso 1 1 calc R U
C21 C 0.69384(18) 0.50355(9) 0.79229(10) 0.0231(3) Uani 1 1 d . .
H21 H 0.7623 0.5484 0.7802 0.028 Uiso 1 1 calc R U
C22 C 0.63717(18) 0.49505(9) 0.87927(10) 0.0214(3) Uani 1 1 d . .
H22 H 0.6659 0.5345 0.9265 0.026 Uiso 1 1 calc R U
C23 C 0.53850(17) 0.42897(9) 0.89740(9) 0.0192(3) Uani 1 1 d . .
H23 H 0.5010 0.4232 0.9573 0.023 Uiso 1 1 calc R U
C24 C 0.8748(2) -0.06450(10) 0.86595(12) 0.0344(4) Uani 1 1 d . .
H24A H 0.9279 -0.1046 0.8282 0.052 Uiso 1 1 calc R U
H24B H 0.7612 -0.0580 0.8411 0.052 Uiso 1 1 calc R U
H24C H 0.8796 -0.0840 0.9304 0.052 Uiso 1 1 calc R U

loop_
_atom_site_aniso_label
_atom_site_aniso_U_11
_atom_site_aniso_U_22
_atom_site_aniso_U_33
_atom_site_aniso_U_23
_atom_site_aniso_U_13
_atom_site_aniso_U_12
Fe 0.01555(11) 0.01751(11) 0.01956(11) 0.00055(7) 0.00494(7) 0.00283(8)
P 0.01480(17) 0.01808(18) 0.01633(16) -0.00102(13) 0.00190(13) -0.00022(13)
O 0.0197(6) 0.0479(7) 0.0313(6) -0.0066(5) -0.0021(5) 0.0110(5)
C1 0.0157(7) 0.0249(7) 0.0223(7) -0.0039(6) 0.0058(5) 0.0033(6)
C2 0.0198(7) 0.0289(8) 0.0367(9) -0.0025(7) 0.0125(6) -0.0019(6)
C3 0.0341(9) 0.0263(8) 0.0384(9) 0.0076(7) 0.0205(7) 0.0040(7)
C4 0.0275(8) 0.0380(9) 0.0216(7) 0.0066(6) 0.0095(6) 0.0115(7)
C5 0.0193(7) 0.0296(8) 0.0192(7) -0.0028(6) 0.0037(5) 0.0047(6)
C6 0.0159(7) 0.0170(6) 0.0186(6) -0.0015(5) 0.0050(5) 0.0015(5)
C7 0.0228(7) 0.0180(7) 0.0248(7) -0.0005(6) 0.0109(6) 0.0001(6)
C8 0.0341(9) 0.0235(8) 0.0238(7) 0.0058(6) 0.0127(6) 0.0090(6)
C9 0.0262(8) 0.0358(9) 0.0200(7) 0.0007(6) 0.0013(6) 0.0108(7)
C10 0.0208(7) 0.0231(7) 0.0204(6) -0.0047(6) 0.0011(5) 0.0024(6)
C11 0.0219(7) 0.0286(8) 0.0212(7) -0.0073(6) 0.0036(6) 0.0098(6)
C12 0.0124(6) 0.0175(6) 0.0200(6) -0.0016(5) 0.0022(5) -0.0022(5)
C13 0.0192(7) 0.0266(8) 0.0234(7) 0.0016(6) 0.0002(6) 0.0035(6)
C14 0.0167(7) 0.0291(8) 0.0368(8) -0.0041(7) 0.0019(6) 0.0062(6)
C15 0.0198(7) 0.0302(8) 0.0348(8) -0.0085(7) 0.0130(6) -0.0043(6)
C16 0.0309(8) 0.0284(8) 0.0243(7) 0.0022(6) 0.0114(6) -0.0029(7)
C17 0.0226(7) 0.0213(7) 0.0239(7) 0.0029(6) 0.0050(6) 0.0029(6)
C18 0.0150(6) 0.0169(6) 0.0176(6) 0.0018(5) 0.0018(5) 0.0020(5)
C19 0.0238(7) 0.0197(7) 0.0164(6) -0.0002(5) 0.0028(5) 0.0021(6)
C20 0.0266(8) 0.0260(8) 0.0193(7) 0.0043(6) 0.0077(6) 0.0012(6)
C21 0.0207(7) 0.0209(7) 0.0279(7) 0.0042(6) 0.0044(6) -0.0019(6)
C22 0.0203(7) 0.0209(7) 0.0230(7) -0.0038(6) 0.0023(5) -0.0003(6)
C23 0.0185(7) 0.0217(7) 0.0179(6) -0.0009(5) 0.0045(5) 0.0012(6)
C24 0.0441(10) 0.0243(8) 0.0326(8) -0.0028(7) -0.0073(7) 0.0085(7)

loop_
_atom_type_symbol
_atom_type_description
_atom_type_scat_dispersion_real
_atom_type_scat_dispersion_imag
_atom_type_scat_source
C C 0.0033 0.0016 'International Tables Vol C Tables 4.2.6.8 and 6.1.1.4'
H H 0.0000 0.0000 'International Tables Vol C Tables 4.2.6.8 and 6.1.1.4'
O O 0.0106 0.0060 'International Tables Vol C Tables 4.2.6.8 and 6.1.1.4'
P P 0.1023 0.0942 'International Tables Vol C Tables 4.2.6.8 and 6.1.1.4'
Fe Fe 0.3463 0.8444 'International Tables Vol C Tables 4.2.6.8 and 6.1.1.4'

loop_
_geom_angle_atom_site_label_1
_geom_angle_atom_site_label_2
_geom_angle_atom_site_label_3
_geom_angle
C1 Fe C5 41.39(6)
C1 Fe C10 145.65(6)
C5 Fe C10 172.06(6)
C1 Fe C7 132.05(6)
C5 Fe C7 109.19(6)
C10 Fe C7 68.63(6)
C1 Fe C6 172.10(6)
C5 Fe C6 132.51(6)
C10 Fe C6 40.96(6)
C7 Fe C6 41.04(6)
C1 Fe C2 41.06(6)
C5 Fe C2 69.06(6)
C10 Fe C2 114.31(6)
C7 Fe C2 171.16(6)
C6 Fe C2 146.31(6)
C1 Fe C9 114.07(6)
C5 Fe C9 146.56(6)
C10 Fe C9 40.61(6)
C7 Fe C9 68.30(6)
C6 Fe C9 68.70(6)
C2 Fe C9 108.08(7)
C1 Fe C8 108.31(6)
C5 Fe C8 115.39(6)
C10 Fe C8 68.30(6)
C7 Fe C8 40.44(6)
C6 Fe C8 68.61(6)
C2 Fe C8 131.73(7)
C9 Fe C8 40.51(7)
C1 Fe C4 68.57(6)
C5 Fe C4 40.49(6)
C10 Fe C4 132.90(6)
C7 Fe C4 116.58(7)
C6 Fe C4 109.85(6)
C2 Fe C4 68.13(7)
C9 Fe C4 171.41(7)
C8 Fe C4 147.65(7)
C1 Fe C3 68.40(6)
C5 Fe C3 68.29(7)
C10 Fe C3 109.21(7)
C7 Fe C3 147.93(7)
C6 Fe C3 115.77(6)
C2 Fe C3 40.32(7)
C9 Fe C3 132.01(7)
C8 Fe C3 170.81(7)
C4 Fe C3 40.28(7)
C6 P C18 100.91(6)
C6 P C12 100.85(6)
C18 P C12 102.22(6)
C2 C1 C5 107.60(13)
C2 C1 C11 123.77(14)
C5 C1 C11 128.34(14)
C2 C1 Fe 69.99(8)
C5 C1 Fe 69.51(8)
C11 C1 Fe 121.09(10)
C3 C2 C1 107.81(14)
C3 C2 Fe 70.21(9)
C1 C2 Fe 68.95(8)
C3 C2 H2 126.1
C1 C2 H2 126.1
Fe C2 H2 126.3
C2 C3 C4 108.59(15)
C2 C3 Fe 69.47(9)
C4 C3 Fe 69.82(9)
C2 C3 H3 125.7
C4 C3 H3 125.7
Fe C3 H3 126.6
C3 C4 C5 108.49(14)
C3 C4 Fe 69.91(9)
C5 C4 Fe 69.12(8)
C3 C4 H4 125.8
C5 C4 H4 125.8
Fe C4 H4 126.8
C4 C5 C1 107.51(14)
C4 C5 Fe 70.40(9)
C1 C5 Fe 69.10(8)
C4 C5 H5 126.2
C1 C5 H5 126.2
Fe C5 H5 125.8
C10 C6 C7 107.14(12)
C10 C6 P 129.56(11)
C7 C6 P 123.29(11)
C10 C6 Fe 69.45(8)
C7 C6 Fe 69.46(8)
P C6 Fe 125.99(7)
C8 C7 C6 108.18(13)
C8 C7 Fe 69.90(8)
C6 C7 Fe 69.50(8)
C8 C7 H7 125.9
C6 C7 H7 125.9
Fe C7 H7 126.3
C7 C8 C9 108.36(13)
C7 C8 Fe 69.65(8)
C9 C8 Fe 69.67(9)
C7 C8 H8 125.8
C9 C8 H8 125.8
Fe C8 H8 126.4
C8 C9 C10 108.14(14)
C8 C9 Fe 69.83(9)
C10 C9 Fe 69.60(8)
C8 C9 H9 125.9
C10 C9 H9 125.9
Fe C9 H9 126.2
C9 C10 C6 108.18(13)
C9 C10 Fe 69.78(8)
C6 C10 Fe 69.58(8)
C9 C10 H10 125.9
C6 C10 H10 125.9
Fe C10 H10 126.3
O C11 C1 120.23(15)
O C11 C24 120.82(15)
C1 C11 C24 118.95(13)
C17 C12 C13 118.27(13)
C17 C12 P 123.76(11)
C13 C12 P 117.72(11)
C14 C13 C12 120.72(14)
C14 C13 H13 119.6
C12 C13 H13 119.6
C15 C14 C13 120.32(14)
C15 C14 H14 119.8
C13 C14 H14 119.8
C14 C15 C16 119.74(14)
C14 C15 H15 120.1
C16 C15 H15 120.1
C15 C16 C17 120.21(14)
C15 C16 H16 119.9
C17 C16 H16 119.9
C12 C17 C16 120.73(14)
C12 C17 H17 119.6
C16 C17 H17 119.6
C23 C18 C19 118.43(13)
C23 C18 P 124.43(10)
C19 C18 P 117.10(10)
C20 C19 C18 120.78(13)
C20 C19 H19 119.6
C18 C19 H19 119.6
C21 C20 C19 120.17(13)
C21 C20 H20 119.9
C19 C20 H20 119.9
C20 C21 C22 119.85(14)
C20 C21 H21 120.1
C22 C21 H21 120.1
C21 C22 C23 120.15(13)
C21 C22 H22 119.9
C23 C22 H22 119.9
C22 C23 C18 120.60(13)
C22 C23 H23 119.7
C18 C23 H23 119.7
C11 C24 H24A 109.5
C11 C24 H24B 109.5
H24A C24 H24B 109.5
C11 C24 H24C 109.5
H24A C24 H24C 109.5
H24B C24 H24C 109.5

loop_
_geom_bond_atom_site_label_1
_geom_bond_atom_site_label_2
_geom_bond_distance
Fe C1 2.0344(14)
Fe C5 2.0399(14)
Fe C10 2.0461(14)
Fe C7 2.0472(14)
Fe C6 2.0478(13)
Fe C2 2.0482(15)
Fe C9 2.0484(15)
Fe C8 2.0505(15)
Fe C4 2.0568(15)
Fe C3 2.0580(16)
P C6 1.8087(14)
P C18 1.8348(14)
P C12 1.8351(14)
O C11 1.2201(19)
C1 C2 1.432(2)
C1 C5 1.440(2)
C1 C11 1.471(2)
C2 C3 1.415(2)
C2 H2 0.9500
C3 C4 1.417(3)
C3 H3 0.9500
C4 C5 1.418(2)
C4 H4 0.9500
C5 H5 0.9500
C6 C10 1.432(2)
C6 C7 1.435(2)
C7 C8 1.416(2)
C7 H7 0.9500
C8 C9 1.419(2)
C8 H8 0.9500
C9 C10 1.421(2)
C9 H9 0.9500
C10 H10 0.9500
C11 C24 1.499(2)
C12 C17 1.3924(19)
C12 C13 1.397(2)
C13 C14 1.389(2)
C13 H13 0.9500
C14 C15 1.380(2)
C14 H14 0.9500
C15 C16 1.380(2)
C15 H15 0.9500
C16 C17 1.393(2)
C16 H16 0.9500
C17 H17 0.9500
C18 C23 1.3965(19)
C18 C19 1.3969(18)
C19 C20 1.388(2)
C19 H19 0.9500
C20 C21 1.380(2)
C20 H20 0.9500
C21 C22 1.388(2)
C21 H21 0.9500
C22 C23 1.389(2)
C22 H22 0.9500
C23 H23 0.9500
C24 H24A 0.9800
C24 H24B 0.9800
C24 H24C 0.9800
